data_2300214
loop_
_publ_author_name
'Stone, Kevin H.'
'Lapidus, Saul H.'
'Stephens, Peter W.'

_publ_section_title
;
 Implementation and use of robust refinement in powder diffraction in
 the presence of impurities
;
_journal_coeditor_code DB5058
_journal_issue 3
_journal_name_full 'Journal of Applied Crystallography'
_journal_page_first 385
_journal_page_last 391
_journal_paper_doi 10.1107/S0021889809008450
_journal_volume 42
_journal_year 2009
_chemical_formula_moiety 'C13 H18 O2'
_chemical_formula_structural 'C13 H18 O2'
_chemical_formula_sum 'C13 H18 O2'
_chemical_formula_weight 206.27
_chemical_name_common ibuprofen
_space_group_crystal_system monoclinic
_space_group_IT_number 14
_space_group_name_Hall '-P 2ybc'
_space_group_name_H-M_alt 'P 1 21/c 1'
_cell_angle_alpha 90
_cell_angle_beta 99.432(3)
_cell_angle_gamma 90
_cell_formula_units_Z 4
_cell_length_a 14.6662(9)
_cell_length_b 7.8879(4)
_cell_length_c 10.7275(4)
_cell_volume 1224.23(11)
_diffrn_radiation_monochromator 'double Si(111)'
_diffrn_radiation_wavelength 0.698291
_cod_data_source_file db5058.cif
_cod_data_source_block Ib_68%_Single_Rietveld
_cod_depositor_comments
;
 Updating space group information.

 Antanas Vaitkus,
 2018-06-07

The following automatic conversions were performed:
'_space_group_crystal_system' value 'Monoclinic' changed to 'monoclinic'
according to '/home/saulius/struct/CIF-dictionaries/cif_core.dic'
dictionary named 'cif_core.dic' version 2.4.1 from 2010-06-29.

Automatic conversion script
Id: cif_fix_enum 1527 2010-12-29 10:47:43Z saulius 
;
_cod_database_code 2300214

loop_
_space_group_symop_id
_space_group_symop_operation_xyz
1 x,y,z
2 -x,y+1/2,-z+1/2
3 -x,-y,-z
4 x,-y+1/2,z+1/2

loop_
_atom_site_type_symbol
_atom_site_label
_atom_site_fract_x
_atom_site_fract_y
_atom_site_fract_z
_atom_site_occupancy
C C1a 0.7001985 0.6300629 1.075148 1
C C2a 0.6545724 0.4903699 1.01451 1
C C3a 0.6941239 0.400947 0.9248313 1
C C4a 0.7793015 0.4512171 0.8957917 1
C C5a 0.8249276 0.5909101 0.9564304 1
C C6a 0.7853761 0.680333 1.046109 1
C C7a 0.6549341 0.7324024 1.17778 1
C C8a 0.5992737 0.6025749 1.251094 1
C C9a 0.5733623 0.8477376 1.106476 1
C C10a 0.8245659 0.3488776 0.7931601 1
C C11a 0.9100847 0.2432568 0.8649786 1
C C12a 0.9564374 0.1853601 0.7473537 1
C C13a 0.8609139 0.09053334 0.9253676 1
O O1a 0.6172549 0.9851383 1.099179 1
O O2a 0.5048676 0.8088345 1.062446 1
H H1a 0.590191 1.047029 1.020408 1
H H7a 0.7040752 0.7968961 1.234049 1
H H8a 0.5577554 0.5315585 1.188617 1
H H8b 0.6437922 0.5346535 1.311965 1
H H8c 0.5657227 0.666453 1.310181 1
H H2a 0.5934562 0.4543004 1.035346 1
H H3a 0.6613865 0.3007153 0.8813222 1
H H5a 0.8860438 0.6269796 0.9355941 1
H H6a 0.8181135 0.7805647 1.089618 1
H H10a 0.7762325 0.2780272 0.7407806 1
H H10b 0.8559684 0.4298995 0.7423439 1
H H11a 0.9506475 0.3194044 0.9246819 1
H H12a 1.006663 0.2666731 0.7356611 1
H H12b 0.9781493 0.06543135 0.7597019 1
H H12c 0.9076388 0.1738771 0.670946 1
H H13a 0.9085615 0.006609819 0.9634698 1
H H13b 0.8228096 0.1363839 0.9869167 1
H H13c 0.8119732 0.04036572 0.8598844 1

loop_
_atom_type_symbol
_atom_type_description
_atom_type_scat_dispersion_real
_atom_type_scat_dispersion_imag
_atom_type_scat_source
? ? ? ? ?
